data_7246551
loop_
_publ_author_name
'M\"uller, Carsten'
'Schu, Justin'
'Morgenstern, Bernd'
'Zimmer, Michael'
'Schmidtmann, Marc'
'Sch\"afer, Andr\'e'

_publ_section_title
;
 Phosphanyl-substituted tin half-sandwich complexes
;
_journal_issue 15
_journal_name_full 'RSC Advances'
_journal_page_first 10249
_journal_page_last 10253
_journal_paper_doi 10.1039/D3RA01384G
_journal_volume 13
_journal_year 2023
_chemical_formula_moiety 'C22 H36 Cl4 P2 Pt Sn2, 2(C4 H8 O)'
_chemical_formula_sum 'C30 H52 Cl4 O2 P2 Pt Sn2'
_chemical_formula_weight 1080.92
_chemical_properties_physical Air-sensitive,Moisture-sensitive
_space_group_crystal_system monoclinic
_space_group_IT_number 15
_space_group_name_Hall '-C 2yc'
_space_group_name_H-M_alt 'C 1 2/c 1'
_atom_sites_solution_hydrogens mixed
_atom_sites_solution_primary direct
_atom_sites_solution_secondary difmap
_audit_creation_method SHELXL-2018/3
_audit_update_record
;
2023-02-15 deposited with the CCDC.	2023-03-22 downloaded from the CCDC.
;
_cell_angle_alpha 90
_cell_angle_beta 101.731(2)
_cell_angle_gamma 90
_cell_formula_units_Z 4
_cell_length_a 18.1877(9)
_cell_length_b 11.4015(9)
_cell_length_c 19.3541(10)
_cell_measurement_reflns_used 5985
_cell_measurement_temperature 222(2)
_cell_measurement_theta_max 27.65
_cell_measurement_theta_min 2.27
_cell_volume 3929.6(4)
_computing_cell_refinement 'Bruker SAINT'
_computing_data_collection 'Bruker APEX3'
_computing_data_reduction 'Bruker SAINT'
_computing_molecular_graphics 'Bruker SHELXTL'
_computing_publication_material 'Bruker SHELXTL'
_computing_structure_refinement
;
SHELXL-2018/3 (Sheldrick, 2018),                                              
SHELXLe Rev 1000 (Huebschle et al., 2011)
;
_computing_structure_solution 'SHELXS-97 (Sheldrick 2008)'
_diffrn_ambient_temperature 222(2)
_diffrn_measured_fraction_theta_full 1.000
_diffrn_measured_fraction_theta_max 1.000
_diffrn_measurement_device_type 'Bruker X8 Venture'
_diffrn_measurement_method '\f and \w scans'
_diffrn_radiation_type MoK\a
_diffrn_radiation_wavelength 0.71073
_diffrn_reflns_av_R_equivalents 0.0486
_diffrn_reflns_av_unetI/netI 0.0329
_diffrn_reflns_Laue_measured_fraction_full 1.000
_diffrn_reflns_Laue_measured_fraction_max 1.000
_diffrn_reflns_limit_h_max 23
_diffrn_reflns_limit_h_min -23
_diffrn_reflns_limit_k_max 14
_diffrn_reflns_limit_k_min -15
_diffrn_reflns_limit_l_max 25
_diffrn_reflns_limit_l_min -25
_diffrn_reflns_number 28954
_diffrn_reflns_point_group_measured_fraction_full 1.000
_diffrn_reflns_point_group_measured_fraction_max 1.000
_diffrn_reflns_theta_full 25.242
_diffrn_reflns_theta_max 27.959
_diffrn_reflns_theta_min 2.121
_diffrn_source 'sealed tube'
_exptl_absorpt_coefficient_mu 5.191
_exptl_absorpt_correction_T_max 0.7456
_exptl_absorpt_correction_T_min 0.6159
_exptl_absorpt_correction_type multi-scan
_exptl_absorpt_process_details
;
 SADABS 2016/2: Krause, L., Herbst-Irmer, R., Sheldrick G.M. & Stalke D.,
 J. Appl. Cryst. 48 (2015) 3-10
;
_exptl_crystal_colour yellow
_exptl_crystal_density_diffrn 1.827
_exptl_crystal_density_meas ?
_exptl_crystal_description plate
_exptl_crystal_F_000 2096
_exptl_crystal_size_max 0.184
_exptl_crystal_size_mid 0.161
_exptl_crystal_size_min 0.033
_refine_diff_density_max 0.469
_refine_diff_density_min -0.827
_refine_diff_density_rms 0.109
_refine_ls_extinction_method none
_refine_ls_goodness_of_fit_ref 1.032
_refine_ls_hydrogen_treatment mixed
_refine_ls_matrix_type full
_refine_ls_number_parameters 224
_refine_ls_number_reflns 4723
_refine_ls_number_restraints 18
_refine_ls_restrained_S_all 1.032
_refine_ls_R_factor_all 0.0379
_refine_ls_R_factor_gt 0.0261
_refine_ls_shift/su_max 0.002
_refine_ls_shift/su_mean 0.000
_refine_ls_structure_factor_coef Fsqd
_refine_ls_weighting_details 'w=1/[\s^2^(Fo^2^)+(0.0197P)^2^+4.8788P] where P=(Fo^2^+2Fc^2^)/3'
_refine_ls_weighting_scheme calc
_refine_ls_wR_factor_gt 0.0507
_refine_ls_wR_factor_ref 0.0552
_reflns_Friedel_coverage 0.000
_reflns_number_gt 3925
_reflns_number_total 4723
_reflns_threshold_expression 'I > 2\s(I)'
_cod_data_source_file d3ra01384g2.cif
_cod_data_source_block sh4236
_cod_depositor_comments
;
The following automatic conversions were performed:

data item '_exptl_crystal_density_meas' value 'not measured' was
changed to '?' -- the value is perceived as not measured.

Automatic conversion script
Id: cif_fix_values 7556 2019-12-06 15:28:31Z antanas 
;
_cod_original_sg_symbol_H-M 'C 2/c'
_cod_database_code 7246551
_shelx_shelxl_version_number 2018/3
_shelx_space_group_comment
;
The symmetry employed for this shelxl refinement is uniquely defined
by the following loop, which should always be used as a source of
symmetry information in preference to the above space-group names.
They are only intended as comments.
;
_shelx_estimated_absorpt_t_min 0.448
_shelx_estimated_absorpt_t_max 0.847

loop_
_space_group_symop_operation_xyz
'x, y, z'
'-x, y, -z+1/2'
'x+1/2, y+1/2, z'
'-x+1/2, y+1/2, -z+1/2'
'-x, -y, -z'
'x, -y, z-1/2'
'-x+1/2, -y+1/2, -z'
'x+1/2, -y+1/2, z-1/2'

loop_
_atom_site_label
_atom_site_type_symbol
_atom_site_fract_x
_atom_site_fract_y
_atom_site_fract_z
_atom_site_U_iso_or_equiv
_atom_site_adp_type
_atom_site_occupancy
_atom_site_site_symmetry_order
_atom_site_calc_flag
_atom_site_refinement_flags_posn
_atom_site_refinement_flags_adp
_atom_site_refinement_flags_occupancy
_atom_site_disorder_assembly
_atom_site_disorder_group
Pt Pt 0.500000 0.82910(2) 0.250000 0.02182(6) Uani 1 2 d S T P . .
Sn Sn 0.58883(2) 0.82061(2) 0.37152(2) 0.02850(7) Uani 1 1 d . . . . .
P P 0.61291(5) 0.82696(8) 0.21119(4) 0.02543(19) Uani 1 1 d . . . . .
Cl1 Cl 0.56437(6) 0.72481(11) 0.47303(5) 0.0487(3) Uani 1 1 d . . . . .
Cl2 Cl 0.64346(7) 0.99488(10) 0.42386(6) 0.0522(3) Uani 1 1 d . . . . .
C1 C 0.6908(2) 0.8015(3) 0.28323(17) 0.0285(8) Uani 1 1 d . . . . .
C2 C 0.6857(2) 0.7262(4) 0.34531(19) 0.0320(8) Uani 1 1 d . . . . .
C3 C 0.7565(2) 0.7410(4) 0.3936(2) 0.0370(9) Uani 1 1 d . . . . .
C4 C 0.7987(2) 0.8195(4) 0.3671(2) 0.0408(10) Uani 1 1 d . . . . .
C5 C 0.7585(2) 0.8581(4) 0.2988(2) 0.0373(9) Uani 1 1 d . . . . .
C6 C 0.6186(2) 0.7093(4) 0.1470(2) 0.0368(9) Uani 1 1 d . . . . .
C7 C 0.5916(3) 0.5944(4) 0.1718(2) 0.0561(12) Uani 1 1 d . . . . .
H7A H 0.588917 0.535958 0.134944 0.084 Uiso 1 1 calc R U . . .
H7B H 0.542214 0.605123 0.182515 0.084 Uiso 1 1 calc R U . . .
H7C H 0.626380 0.568363 0.213836 0.084 Uiso 1 1 calc R U . . .
C8 C 0.6968(3) 0.6993(5) 0.1308(2) 0.0643(15) Uani 1 1 d . . . . .
H9 H 0.696914 0.638717 0.095613 0.096 Uiso 1 1 calc R U . . .
H10 H 0.732497 0.678987 0.173571 0.096 Uiso 1 1 calc R U . . .
H11 H 0.710912 0.773646 0.112929 0.096 Uiso 1 1 calc R U . . .
C9 C 0.6333(2) 0.9670(4) 0.1719(2) 0.0372(9) Uani 1 1 d . . . . .
C10 C 0.6224(3) 1.0677(4) 0.2206(2) 0.0544(12) Uani 1 1 d . . . . .
H13 H 0.653677 1.054886 0.266958 0.082 Uiso 1 1 calc R U . . .
H14 H 0.570151 1.071272 0.224563 0.082 Uiso 1 1 calc R U . . .
H15 H 0.636518 1.140957 0.201406 0.082 Uiso 1 1 calc R U . . .
C11 C 0.5872(3) 0.9861(4) 0.0981(2) 0.0566(13) Uani 1 1 d . . . . .
H16 H 0.602776 1.058405 0.078921 0.085 Uiso 1 1 calc R U . . .
H17 H 0.534419 0.991188 0.100131 0.085 Uiso 1 1 calc R U . . .
H18 H 0.594827 0.920929 0.068130 0.085 Uiso 1 1 calc R U . . .
H1 H 0.664(2) 0.656(3) 0.3381(18) 0.026(10) Uiso 1 1 d . . . . .
H2 H 0.768(2) 0.701(3) 0.433(2) 0.042(12) Uiso 1 1 d . . . . .
H3 H 0.845(2) 0.851(3) 0.385(2) 0.042(12) Uiso 1 1 d . . . . .
H4 H 0.772(2) 0.918(3) 0.268(2) 0.041(11) Uiso 1 1 d . . . . .
H5 H 0.586(2) 0.731(3) 0.1079(19) 0.032(10) Uiso 1 1 d . . . . .
H12 H 0.681(2) 0.963(3) 0.1696(18) 0.032(11) Uiso 1 1 d . . . . .
O1 O 0.6538(2) 0.4344(3) 0.35415(19) 0.0862(13) Uani 1 1 d . . . . .
C12 C 0.6596(4) 0.4277(5) 0.4285(3) 0.0810(18) Uani 1 1 d . . . . .
H12A H 0.671795 0.504880 0.450159 0.097 Uiso 1 1 calc R U . A 1
H12B H 0.699130 0.372374 0.449335 0.097 Uiso 1 1 calc R U . A 1
C13A C 0.5846(11) 0.387(2) 0.4405(8) 0.080(3) Uani 0.47(2) 1 d . U P B 1
H13A H 0.551417 0.452772 0.444721 0.096 Uiso 0.47(2) 1 calc R U P B 1
H13B H 0.590120 0.337626 0.482908 0.096 Uiso 0.47(2) 1 calc R U P B 1
C13B C 0.6105(10) 0.3287(18) 0.4411(7) 0.080(3) Uani 0.53(2) 1 d . U P B 2
H13C H 0.639805 0.256640 0.452455 0.096 Uiso 0.53(2) 1 calc R U P B 2
H13D H 0.585253 0.346874 0.479981 0.096 Uiso 0.53(2) 1 calc R U P B 2
C14 C 0.5553(4) 0.3157(6) 0.3742(3) 0.095(2) Uani 1 1 d . . . . .
H14A H 0.563622 0.231705 0.383230 0.114 Uiso 1 1 calc R U . B 1
H14B H 0.501478 0.329358 0.357182 0.114 Uiso 1 1 calc R U . B 1
C15 C 0.5979(4) 0.3569(6) 0.3227(3) 0.093(2) Uani 1 1 d . . . . .
H15A H 0.620728 0.289838 0.303296 0.111 Uiso 1 1 calc R U . . .
H15B H 0.564046 0.396198 0.283680 0.111 Uiso 1 1 calc R U . . .

loop_
_atom_site_aniso_label
_atom_site_aniso_U_11
_atom_site_aniso_U_22
_atom_site_aniso_U_33
_atom_site_aniso_U_23
_atom_site_aniso_U_13
_atom_site_aniso_U_12
Pt 0.02000(10) 0.02746(11) 0.01769(9) 0.000 0.00315(7) 0.000
Sn 0.02387(14) 0.04211(17) 0.01850(12) -0.00059(10) 0.00189(10) -0.00214(11)
P 0.0214(4) 0.0344(5) 0.0206(4) 0.0003(4) 0.0047(3) -0.0012(4)
Cl1 0.0384(6) 0.0811(8) 0.0255(5) 0.0137(5) 0.0042(4) -0.0053(6)
Cl2 0.0552(7) 0.0556(7) 0.0450(6) -0.0181(5) 0.0086(5) -0.0130(5)
C1 0.0258(19) 0.037(2) 0.0224(17) -0.0036(15) 0.0043(14) -0.0039(15)
C2 0.026(2) 0.038(2) 0.0311(19) 0.0002(17) 0.0059(15) -0.0042(17)
C3 0.032(2) 0.049(3) 0.028(2) 0.0048(19) -0.0004(16) 0.0066(19)
C4 0.022(2) 0.057(3) 0.040(2) -0.002(2) -0.0028(17) -0.0043(19)
C5 0.027(2) 0.047(3) 0.036(2) 0.0053(19) 0.0022(16) -0.0038(18)
C6 0.028(2) 0.052(3) 0.028(2) -0.0114(18) 0.0025(17) 0.0072(19)
C7 0.056(3) 0.044(3) 0.066(3) -0.019(2) 0.008(2) 0.007(2)
C8 0.042(3) 0.104(5) 0.049(3) -0.021(3) 0.013(2) 0.013(3)
C9 0.033(2) 0.044(2) 0.036(2) 0.0114(18) 0.0079(17) -0.0054(19)
C10 0.070(3) 0.041(3) 0.052(3) 0.007(2) 0.012(2) -0.014(2)
C11 0.062(3) 0.067(3) 0.037(2) 0.025(2) 0.000(2) -0.015(3)
O1 0.126(4) 0.077(3) 0.060(2) 0.001(2) 0.030(2) -0.033(3)
C12 0.113(5) 0.072(4) 0.061(3) -0.007(3) 0.026(3) -0.005(4)
C13A 0.088(6) 0.087(7) 0.070(5) 0.012(6) 0.028(5) -0.001(5)
C13B 0.090(6) 0.085(7) 0.070(4) 0.017(5) 0.025(5) -0.005(5)
C14 0.080(5) 0.096(5) 0.104(5) 0.036(4) 0.010(4) -0.018(4)
C15 0.092(5) 0.113(6) 0.074(4) -0.016(4) 0.018(4) -0.036(4)

loop_
_atom_type_symbol
_atom_type_description
_atom_type_scat_dispersion_real
_atom_type_scat_dispersion_imag
_atom_type_scat_source
C C 0.0033 0.0016 'International Tables Vol C Tables 4.2.6.8 and 6.1.1.4'
H H 0.0000 0.0000 'International Tables Vol C Tables 4.2.6.8 and 6.1.1.4'
O O 0.0106 0.0060 'International Tables Vol C Tables 4.2.6.8 and 6.1.1.4'
P P 0.1023 0.0942 'International Tables Vol C Tables 4.2.6.8 and 6.1.1.4'
Sn Sn -0.6537 1.4246 'International Tables Vol C Tables 4.2.6.8 and 6.1.1.4'
Pt Pt -1.7033 8.3905 'International Tables Vol C Tables 4.2.6.8 and 6.1.1.4'
Cl Cl 0.1484 0.1585 'International Tables Vol C Tables 4.2.6.8 and 6.1.1.4'

loop_
_geom_angle_atom_site_label_1
_geom_angle_atom_site_label_2
_geom_angle_atom_site_label_3
_geom_angle
_geom_angle_site_symmetry_1
_geom_angle_site_symmetry_3
_geom_angle_publ_flag
P Pt P 178.80(5) . 2_655 ?
P Pt Sn 97.82(2) . 2_655 ?
P Pt Sn 82.13(2) 2_655 2_655 ?
P Pt Sn 82.13(2) . . ?
P Pt Sn 97.82(2) 2_655 . ?
Sn Pt Sn 175.683(15) 2_655 . ?
C2 Sn Cl2 102.91(11) . . ?
C2 Sn Cl1 104.99(10) . . ?
Cl2 Sn Cl1 99.57(4) . . ?
C2 Sn Pt 100.98(9) . . ?
Cl2 Sn Pt 119.56(3) . . ?
Cl1 Sn Pt 125.98(3) . . ?
C1 P C9 105.50(18) . . ?
C1 P C6 105.18(18) . . ?
C9 P C6 108.0(2) . . ?
C1 P Pt 111.08(12) . . ?
C9 P Pt 112.99(14) . . ?
C6 P Pt 113.51(13) . . ?
C5 C1 C2 107.1(3) . . ?
C5 C1 P 128.8(3) . . ?
C2 C1 P 123.2(3) . . ?
C3 C2 C1 105.1(3) . . ?
C3 C2 Sn 116.3(3) . . ?
C1 C2 Sn 95.0(2) . . ?
C3 C2 H1 122(2) . . ?
C1 C2 H1 119(2) . . ?
Sn C2 H1 97(2) . . ?
C4 C3 C2 109.6(4) . . ?
C4 C3 H2 128(3) . . ?
C2 C3 H2 122(3) . . ?
C3 C4 C5 109.2(4) . . ?
C3 C4 H3 132(3) . . ?
C5 C4 H3 118(3) . . ?
C1 C5 C4 108.9(4) . . ?
C1 C5 H4 122(2) . . ?
C4 C5 H4 129(2) . . ?
C7 C6 C8 112.2(4) . . ?
C7 C6 P 110.5(3) . . ?
C8 C6 P 112.1(3) . . ?
C7 C6 H5 108(3) . . ?
C8 C6 H5 109(2) . . ?
P C6 H5 105(2) . . ?
C6 C7 H7A 109.5 . . ?
C6 C7 H7B 109.5 . . ?
H7A C7 H7B 109.5 . . ?
C6 C7 H7C 109.5 . . ?
H7A C7 H7C 109.5 . . ?
H7B C7 H7C 109.5 . . ?
C6 C8 H9 109.5 . . ?
C6 C8 H10 109.5 . . ?
H9 C8 H10 109.5 . . ?
C6 C8 H11 109.5 . . ?
H9 C8 H11 109.5 . . ?
H10 C8 H11 109.5 . . ?
C11 C9 C10 110.9(4) . . ?
C11 C9 P 113.2(3) . . ?
C10 C9 P 109.6(3) . . ?
C11 C9 H12 109(2) . . ?
C10 C9 H12 109(3) . . ?
P C9 H12 105(3) . . ?
C9 C10 H13 109.5 . . ?
C9 C10 H14 109.5 . . ?
H13 C10 H14 109.5 . . ?
C9 C10 H15 109.5 . . ?
H13 C10 H15 109.5 . . ?
H14 C10 H15 109.5 . . ?
C9 C11 H16 109.5 . . ?
C9 C11 H17 109.5 . . ?
H16 C11 H17 109.5 . . ?
C9 C11 H18 109.5 . . ?
H16 C11 H18 109.5 . . ?
H17 C11 H18 109.5 . . ?
C15 O1 C12 107.9(4) . . ?
O1 C12 C13B 106.4(7) . . ?
O1 C12 C13A 106.8(7) . . ?
O1 C12 H12A 110.4 . . ?
C13A C12 H12A 110.4 . . ?
O1 C12 H12B 110.4 . . ?
C13A C12 H12B 110.4 . . ?
H12A C12 H12B 108.6 . . ?
C12 C13A C14 102.0(10) . . ?
C12 C13A H13A 111.4 . . ?
C14 C13A H13A 111.4 . . ?
C12 C13A H13B 111.4 . . ?
C14 C13A H13B 111.4 . . ?
H13A C13A H13B 109.2 . . ?
C14 C13B C12 104.8(9) . . ?
C14 C13B H13C 110.8 . . ?
C12 C13B H13C 110.8 . . ?
C14 C13B H13D 110.8 . . ?
C12 C13B H13D 110.8 . . ?
H13C C13B H13D 108.9 . . ?
C15 C14 C13B 101.9(7) . . ?
C15 C14 C13A 105.3(7) . . ?
C15 C14 H14A 110.7 . . ?
C13A C14 H14A 110.7 . . ?
C15 C14 H14B 110.7 . . ?
C13A C14 H14B 110.7 . . ?
H14A C14 H14B 108.8 . . ?
O1 C15 C14 110.3(5) . . ?
O1 C15 H15A 109.6 . . ?
C14 C15 H15A 109.6 . . ?
O1 C15 H15B 109.6 . . ?
C14 C15 H15B 109.6 . . ?
H15A C15 H15B 108.1 . . ?

loop_
_geom_bond_atom_site_label_1
_geom_bond_atom_site_label_2
_geom_bond_distance
_geom_bond_site_symmetry_2
_geom_bond_publ_flag
Pt P 2.3258(9) . ?
Pt P 2.3259(9) 2_655 ?
Pt Sn 2.5702(2) 2_655 ?
Pt Sn 2.5702(2) . ?
Sn C2 2.210(4) . ?
Sn Cl2 2.3562(11) . ?
Sn Cl1 2.3677(10) . ?
P C1 1.798(4) . ?
P C9 1.839(4) . ?
P C6 1.845(4) . ?
C1 C5 1.367(5) . ?
C1 C2 1.495(5) . ?
C2 C3 1.438(5) . ?
C2 H1 0.89(3) . ?
C3 C4 1.346(6) . ?
C3 H2 0.87(4) . ?
C4 C5 1.444(6) . ?
C4 H3 0.91(4) . ?
C5 H4 0.98(4) . ?
C6 C7 1.511(6) . ?
C6 C8 1.522(6) . ?
C6 H5 0.89(4) . ?
C7 H7A 0.9700 . ?
C7 H7B 0.9700 . ?
C7 H7C 0.9700 . ?
C8 H9 0.9700 . ?
C8 H10 0.9700 . ?
C8 H11 0.9700 . ?
C9 C11 1.518(5) . ?
C9 C10 1.525(6) . ?
C9 H12 0.87(4) . ?
C10 H13 0.9700 . ?
C10 H14 0.9700 . ?
C10 H15 0.9700 . ?
C11 H16 0.9700 . ?
C11 H17 0.9700 . ?
C11 H18 0.9700 . ?
O1 C15 1.390(6) . ?
O1 C12 1.424(6) . ?
C12 C13B 1.490(15) . ?
C12 C13A 1.505(16) . ?
C12 H12A 0.9800 . ?
C12 H12B 0.9800 . ?
C13A C14 1.519(17) . ?
C13A H13A 0.9800 . ?
C13A H13B 0.9800 . ?
C13B C14 1.476(16) . ?
C13B H13C 0.9800 . ?
C13B H13D 0.9800 . ?
C14 C15 1.458(8) . ?
C14 H14A 0.9800 . ?
C14 H14B 0.9800 . ?
C15 H15A 0.9800 . ?
C15 H15B 0.9800 . ?
